data_7134614
loop_
_publ_author_name
'Xu, Wei-Jian'
'Alikin, Denis'
'Fang, Zi-Luo'
'Romanyuk, Konstantin'
'Verissimo, Luis'
'Zelenovskii, Pavel'
'Zhang, Wei-Xiong'
'Kholkin, Andrei'
'Rocha, Jo\~ao'

_publ_section_title
;
 Unlocking ferroelectricity in a metal-free adamantane derivative via
 targeted symmetry reduction
;
_journal_issue 51
_journal_name_full 'Chemical Communications'
_journal_page_first 9286
_journal_page_last 9289
_journal_paper_doi 10.1039/D5CC01790D
_journal_volume 61
_journal_year 2025
_chemical_formula_moiety 'Br, C10 H18 N'
_chemical_formula_sum 'C10 H18 Br N'
_chemical_formula_weight 232.16
_space_group_crystal_system monoclinic
_space_group_IT_number 14
_space_group_name_Hall '-P 2yn'
_space_group_name_H-M_alt 'P 1 21/n 1'
_atom_sites_solution_hydrogens geom
_atom_sites_solution_primary dual
_audit_creation_date 2024-01-11
_audit_creation_method
;
Olex2 1.2
(compiled 2018.05.29 svn.r3508 for OlexSys, GUI svn.r5506)
;
_audit_update_record
;
2024-04-01 deposited with the CCDC.	2025-05-08 downloaded from the CCDC.
;
_cell_angle_alpha 90
_cell_angle_beta 103.823(4)
_cell_angle_gamma 90
_cell_formula_units_Z 4
_cell_length_a 11.3591(5)
_cell_length_b 6.3615(2)
_cell_length_c 14.7799(6)
_cell_measurement_reflns_used 5416
_cell_measurement_temperature 298
_cell_measurement_theta_max 27.6440
_cell_measurement_theta_min 2.0300
_cell_volume 1037.08(7)
_computing_molecular_graphics 'Olex2 (Dolomanov et al., 2009)'
_computing_publication_material 'Olex2 (Dolomanov et al., 2009)'
_computing_structure_refinement 'ShelXL (Sheldrick, 2015)'
_computing_structure_solution 'ShelXT (Sheldrick, 2015)'
_diffrn_ambient_temperature 298
_diffrn_measured_fraction_theta_full 0.999
_diffrn_measured_fraction_theta_max 0.972
_diffrn_measurement_device_type 'multiwire proportional'
_diffrn_measurement_method 'phi and omega scans'
_diffrn_radiation_monochromator graphite
_diffrn_radiation_type MoK\a
_diffrn_radiation_wavelength 0.71073
_diffrn_reflns_av_R_equivalents 0.0417
_diffrn_reflns_av_unetI/netI 0.0470
_diffrn_reflns_Laue_measured_fraction_full 0.999
_diffrn_reflns_Laue_measured_fraction_max 0.972
_diffrn_reflns_limit_h_max 15
_diffrn_reflns_limit_h_min -15
_diffrn_reflns_limit_k_max 8
_diffrn_reflns_limit_k_min -8
_diffrn_reflns_limit_l_max 20
_diffrn_reflns_limit_l_min -20
_diffrn_reflns_number 17922
_diffrn_reflns_point_group_measured_fraction_full 0.999
_diffrn_reflns_point_group_measured_fraction_max 0.972
_diffrn_reflns_theta_full 25.242
_diffrn_reflns_theta_max 30.218
_diffrn_reflns_theta_min 2.584
_exptl_absorpt_coefficient_mu 3.913
_exptl_absorpt_correction_T_max 1.00000
_exptl_absorpt_correction_T_min 0.87399
_exptl_absorpt_correction_type multi-scan
_exptl_absorpt_process_details
;
CrysAlisPro 1.171.42.73a (Rigaku Oxford Diffraction, 2022)
Empirical absorption correction using spherical harmonics,
implemented in SCALE3 ABSPACK scaling algorithm.
;
_exptl_crystal_colour 'clear light colourless'
_exptl_crystal_colour_lustre clear
_exptl_crystal_colour_modifier light
_exptl_crystal_colour_primary colourless
_exptl_crystal_density_diffrn 1.487
_exptl_crystal_description block
_exptl_crystal_F_000 480
_exptl_crystal_size_max 0.31
_exptl_crystal_size_mid 0.25
_exptl_crystal_size_min 0.21
_refine_diff_density_max 0.397
_refine_diff_density_min -0.562
_refine_diff_density_rms 0.076
_refine_ls_extinction_method none
_refine_ls_goodness_of_fit_ref 1.075
_refine_ls_hydrogen_treatment constr
_refine_ls_matrix_type full
_refine_ls_number_parameters 110
_refine_ls_number_reflns 2990
_refine_ls_number_restraints 0
_refine_ls_restrained_S_all 1.075
_refine_ls_R_factor_all 0.1036
_refine_ls_R_factor_gt 0.0579
_refine_ls_shift/su_max 0.000
_refine_ls_shift/su_mean 0.000
_refine_ls_structure_factor_coef Fsqd
_refine_ls_weighting_details 'w=1/[\s^2^(Fo^2^)+(0.0226P)^2^+1.5085P] where P=(Fo^2^+2Fc^2^)/3'
_refine_ls_weighting_scheme calc
_refine_ls_wR_factor_gt 0.0820
_refine_ls_wR_factor_ref 0.0936
_reflns_Friedel_coverage 0.000
_reflns_number_gt 1967
_reflns_number_total 2990
_reflns_threshold_expression 'I > 2\s(I)'
_cod_data_source_file d5cc01790d2.cif
_cod_data_source_block 1-ADAB_298K
_cod_depositor_comments 'Adding full bibliography for 7134614--7134616.cif.'
_cod_database_code 7134614
_shelx_shelxl_version_number 2014/7
_shelx_space_group_comment
;
The symmetry employed for this shelxl refinement is uniquely defined
by the following loop, which should always be used as a source of
symmetry information in preference to the above space-group names.
They are only intended as comments.
;
_shelx_estimated_absorpt_t_max 0.494
_shelx_estimated_absorpt_t_min 0.377
_olex2_refinement_description
;
1. Fixed Uiso
 At 1.2 times of:
  All C(H) groups, All C(H,H) groups, All N(H,H,H) groups
2.a Ternary CH refined with riding coordinates:
 C9(H9), C7(H7), C5(H5)
2.b Secondary CH2 refined with riding coordinates:
 C3(H3A,H3B), C2(H2A,H2B), C4(H4A,H4B), C8(H8A,H8B), C6(H6A,H6B), C10(H10A,H10B)
2.c Idealised Me refined as rotating group:
 N1(H1A,H1B,H1C)
;
_olex2_submission_special_instructions 'No special instructions were received'

loop_
_space_group_symop_operation_xyz
'x, y, z'
'-x+1/2, y+1/2, -z+1/2'
'-x, -y, -z'
'x-1/2, -y-1/2, z-1/2'

loop_
_atom_site_label
_atom_site_type_symbol
_atom_site_fract_x
_atom_site_fract_y
_atom_site_fract_z
_atom_site_U_iso_or_equiv
_atom_site_adp_type
_atom_site_occupancy
_atom_site_site_symmetry_order
_atom_site_calc_flag
_atom_site_refinement_flags_posn
_atom_site_refinement_flags_adp
_atom_site_refinement_flags_occupancy
_atom_site_disorder_assembly
_atom_site_disorder_group
Br1 Br 0.33254(3) 0.75279(6) 0.51811(2) 0.03776(11) Uani 1 1 d . . . . .
N1 N 0.4385(2) 0.2497(5) 0.58396(17) 0.0355(6) Uani 1 1 d . . . . .
H1A H 0.3968 0.3629 0.5594 0.043 Uiso 1 1 calc GR . . . .
H1B H 0.3918 0.1362 0.5702 0.043 Uiso 1 1 calc GR . . . .
H1C H 0.5034 0.2356 0.5607 0.043 Uiso 1 1 calc GR . . . .
C1 C 0.4781(3) 0.2742(5) 0.6884(2) 0.0248(6) Uani 1 1 d . . . . .
C9 C 0.6055(3) 0.4848(5) 0.8161(2) 0.0373(8) Uani 1 1 d . . . . .
H9 H 0.6623 0.6028 0.8312 0.045 Uiso 1 1 calc R . . . .
C7 C 0.4054(4) 0.3452(6) 0.8309(3) 0.0403(9) Uani 1 1 d . . . . .
H7 H 0.3342 0.3745 0.8553 0.048 Uiso 1 1 calc R . . . .
C3 C 0.5673(3) 0.4559(5) 0.7104(2) 0.0285(7) Uani 1 1 d . . . . .
H3A H 0.5297 0.5836 0.6812 0.034 Uiso 1 1 calc R . . . .
H3B H 0.6379 0.4262 0.6863 0.034 Uiso 1 1 calc R . . . .
C2 C 0.3665(3) 0.3175(5) 0.7251(2) 0.0333(8) Uani 1 1 d . . . . .
H2A H 0.3100 0.2012 0.7097 0.040 Uiso 1 1 calc R . . . .
H2B H 0.3264 0.4439 0.6965 0.040 Uiso 1 1 calc R . . . .
C4 C 0.5383(3) 0.0716(5) 0.7312(2) 0.0323(8) Uani 1 1 d . . . . .
H4A H 0.6083 0.0409 0.7067 0.039 Uiso 1 1 calc R . . . .
H4B H 0.4818 -0.0447 0.7159 0.039 Uiso 1 1 calc R . . . .
C8 C 0.4943(4) 0.5287(5) 0.8533(2) 0.0430(9) Uani 1 1 d . . . . .
H8A H 0.4552 0.6565 0.8254 0.052 Uiso 1 1 calc R . . . .
H8B H 0.5186 0.5491 0.9203 0.052 Uiso 1 1 calc R . . . .
C5 C 0.5775(3) 0.0992(5) 0.8372(2) 0.0392(9) Uani 1 1 d . . . . .
H5 H 0.6170 -0.0299 0.8655 0.047 Uiso 1 1 calc R . . . .
C6 C 0.4670(4) 0.1434(6) 0.8751(3) 0.0467(10) Uani 1 1 d . . . . .
H6A H 0.4912 0.1592 0.9422 0.056 Uiso 1 1 calc R . . . .
H6B H 0.4107 0.0267 0.8608 0.056 Uiso 1 1 calc R . . . .
C10 C 0.6668(4) 0.2831(5) 0.8607(3) 0.0474(10) Uani 1 1 d . . . . .
H10A H 0.6924 0.3005 0.9277 0.057 Uiso 1 1 calc R . . . .
H10B H 0.7381 0.2542 0.8373 0.057 Uiso 1 1 calc R . . . .

loop_
_atom_site_aniso_label
_atom_site_aniso_U_11
_atom_site_aniso_U_22
_atom_site_aniso_U_33
_atom_site_aniso_U_23
_atom_site_aniso_U_13
_atom_site_aniso_U_12
Br1 0.04274(19) 0.03540(18) 0.03489(17) 0.00011(19) 0.00877(13) 0.0019(2)
N1 0.0409(15) 0.0321(14) 0.0335(14) -0.0014(15) 0.0086(11) -0.0038(16)
C1 0.0265(14) 0.0201(16) 0.0277(14) -0.0013(13) 0.0063(11) 0.0016(14)
C9 0.048(2) 0.0199(17) 0.039(2) -0.0057(15) 0.0014(17) -0.0053(16)
C7 0.054(2) 0.0340(19) 0.041(2) 0.0053(17) 0.0287(19) 0.0070(18)
C3 0.0302(17) 0.0205(16) 0.0378(19) -0.0019(14) 0.0138(15) -0.0034(14)
C2 0.0279(17) 0.0305(17) 0.043(2) 0.0073(14) 0.0109(15) 0.0041(14)
C4 0.0353(19) 0.0202(16) 0.043(2) -0.0061(14) 0.0116(16) 0.0024(15)
C8 0.075(3) 0.0251(18) 0.0327(19) -0.0030(15) 0.0196(19) 0.0079(18)
C5 0.053(2) 0.0179(16) 0.041(2) 0.0039(15) -0.0006(18) 0.0064(16)
C6 0.074(3) 0.030(2) 0.038(2) 0.0066(17) 0.017(2) -0.002(2)
C10 0.046(2) 0.036(2) 0.051(2) -0.0050(17) -0.0070(17) 0.0026(17)

loop_
_atom_type_symbol
_atom_type_description
_atom_type_scat_dispersion_real
_atom_type_scat_dispersion_imag
_atom_type_scat_source
C C 0.0033 0.0016 'International Tables Vol C Tables 4.2.6.8 and 6.1.1.4'
H H 0.0000 0.0000 'International Tables Vol C Tables 4.2.6.8 and 6.1.1.4'
Br Br -0.2901 2.4595 'International Tables Vol C Tables 4.2.6.8 and 6.1.1.4'
N N 0.0061 0.0033 'International Tables Vol C Tables 4.2.6.8 and 6.1.1.4'

loop_
_geom_angle_atom_site_label_1
_geom_angle_atom_site_label_2
_geom_angle_atom_site_label_3
_geom_angle
_geom_angle_site_symmetry_1
_geom_angle_site_symmetry_3
_geom_angle_publ_flag
N1 C1 C3 108.5(3) . . ?
N1 C1 C2 108.3(3) . . ?
N1 C1 C4 109.4(3) . . ?
C3 C1 C4 110.1(2) . . ?
C2 C1 C3 110.9(3) . . ?
C2 C1 C4 109.6(3) . . ?
C3 C9 C10 109.1(3) . . ?
C8 C9 C3 109.6(3) . . ?
C8 C9 C10 109.3(3) . . ?
C2 C7 C6 109.3(3) . . ?
C8 C7 C2 109.0(3) . . ?
C8 C7 C6 109.7(3) . . ?
C1 C3 C9 108.8(3) . . ?
C1 C2 C7 108.9(3) . . ?
C1 C4 C5 108.6(3) . . ?
C9 C8 C7 110.1(3) . . ?
C4 C5 C10 109.5(3) . . ?
C6 C5 C4 109.5(3) . . ?
C6 C5 C10 109.6(3) . . ?
C5 C6 C7 109.4(3) . . ?
C9 C10 C5 109.5(3) . . ?

loop_
_geom_bond_atom_site_label_1
_geom_bond_atom_site_label_2
_geom_bond_distance
_geom_bond_site_symmetry_2
_geom_bond_publ_flag
N1 C1 1.509(4) . ?
C1 C3 1.520(4) . ?
C1 C2 1.518(4) . ?
C1 C4 1.524(4) . ?
C9 C3 1.529(5) . ?
C9 C8 1.519(5) . ?
C9 C10 1.532(5) . ?
C7 C2 1.530(5) . ?
C7 C8 1.528(5) . ?
C7 C6 1.531(5) . ?
C4 C5 1.533(5) . ?
C5 C6 1.518(5) . ?
C5 C10 1.533(5) . ?

loop_
_geom_hbond_atom_site_label_D
_geom_hbond_atom_site_label_H
_geom_hbond_atom_site_label_A
_geom_hbond_distance_DH
_geom_hbond_distance_HA
_geom_hbond_distance_DA
_geom_hbond_angle_DHA
_geom_hbond_site_symmetry_A
N1 H1A Br1 0.89 2.62 3.475(3) 162.5 .
N1 H1B Br1 0.89 2.60 3.439(3) 158.1 1_545
N1 H1C Br1 0.89 2.42 3.304(3) 170.6 3_666
